data_4510254
loop_
_publ_author_name
'Yue, Cheng-Yang'
'Lei, Xiao-Wu'
'Liu, Rui-Qiu'
'Zhang, Hui-Ping'
'Zhai, Xiu-Rong'
'Li, Wen-Peng'
'Zhou, Meng'
'Zhao, Zhi-Fei'
'Ma, Yun-Xiang'
'Yang, Ya-Dong'

_publ_section_title
;
 Syntheses, Crystal Structures, and Photocatalytic Properties of a Series
 of Mercury Thioantimonates Directed by Transition Metal Complexes
;
_journal_issue 5
_journal_name_full 'Crystal Growth &amp; Design'
_journal_page_first 2411
_journal_paper_doi 10.1021/cg500153u
_journal_volume 14
_journal_year 2014
_chemical_formula_sum 'C6 H18 Hg Mn N4 S5 Sb2'
_chemical_formula_weight 805.64
_chemical_name_systematic
; 
 ? 
;
_space_group_IT_number 2
_symmetry_cell_setting triclinic
_symmetry_space_group_name_Hall '-P 1'
_symmetry_space_group_name_H-M 'P -1'
_atom_sites_solution_hydrogens geom
_atom_sites_solution_primary direct
_atom_sites_solution_secondary difmap
_audit_creation_method SHELXL-97
_cell_angle_alpha 69.156(10)
_cell_angle_beta 77.224(11)
_cell_angle_gamma 85.238(10)
_cell_formula_units_Z 2
_cell_length_a 7.427(7)
_cell_length_b 10.722(10)
_cell_length_c 12.410(12)
_cell_measurement_temperature 296(2)
_cell_volume 900.7(15)
_computing_cell_refinement 'APEX2 Software Suite (Bruker,2005)'
_computing_data_collection 'APEX2 Software Suite (Bruker,2005)'
_computing_data_reduction 'APEX2 Software Suite (Bruker,2005)'
_computing_structure_refinement 'SHELXL-97 (Sheldrick, 2008)'
_computing_structure_solution 'SHELXS-97 (Sheldrick, 2008)'
_diffrn_ambient_temperature 296(2)
_diffrn_measured_fraction_theta_full 0.966
_diffrn_measured_fraction_theta_max 0.966
_diffrn_measurement_device_type 'Bruker SMART CCD area detector'
_diffrn_measurement_method omega-scan
_diffrn_radiation_monochromator graphite
_diffrn_radiation_source 'fine-focus sealed tube'
_diffrn_radiation_type MoK\a
_diffrn_radiation_wavelength 0.71073
_diffrn_reflns_av_R_equivalents 0.0447
_diffrn_reflns_av_sigmaI/netI 0.0572
_diffrn_reflns_limit_h_max 9
_diffrn_reflns_limit_h_min -9
_diffrn_reflns_limit_k_max 13
_diffrn_reflns_limit_k_min -13
_diffrn_reflns_limit_l_max 16
_diffrn_reflns_limit_l_min -16
_diffrn_reflns_number 10187
_diffrn_reflns_theta_full 27.81
_diffrn_reflns_theta_max 27.81
_diffrn_reflns_theta_min 3.26
_exptl_absorpt_coefficient_mu 12.719
_exptl_absorpt_correction_T_max 0.4294
_exptl_absorpt_correction_T_min 0.3628
_exptl_absorpt_correction_type multi-scan
_exptl_crystal_colour yellow
_exptl_crystal_density_diffrn 2.971
_exptl_crystal_density_method 'not measured'
_exptl_crystal_description prism
_exptl_crystal_F_000 738
_exptl_crystal_size_max 0.10
_exptl_crystal_size_mid 0.08
_exptl_crystal_size_min 0.08
_refine_diff_density_max 2.084
_refine_diff_density_min -2.542
_refine_diff_density_rms 0.293
_refine_ls_extinction_coef ,
_refine_ls_extinction_method SHELXL
_refine_ls_goodness_of_fit_ref 1.001
_refine_ls_hydrogen_treatment constr
_refine_ls_matrix_type full
_refine_ls_number_parameters 172
_refine_ls_number_reflns 3991
_refine_ls_number_restraints 0
_refine_ls_restrained_S_all 1.001
_refine_ls_R_factor_all 0.0648
_refine_ls_R_factor_gt 0.0472
_refine_ls_shift/su_max 0.000
_refine_ls_shift/su_mean 0.000
_refine_ls_structure_factor_coef Fsqd
_refine_ls_weighting_details 'calc w=1/[\s^2^(Fo^2^)+(0.0725P)^2^+3.3406P] where P=(Fo^2^+2Fc^2^)/3'
_refine_ls_weighting_scheme calc
_refine_ls_wR_factor_gt 0.1182
_refine_ls_wR_factor_ref 0.1288
_reflns_number_gt 3116
_reflns_number_total 3991
_reflns_threshold_expression >2sigma(I)
_cod_data_source_file cg500153u_si_006.cif
_cod_data_source_block C6N4H18MnHgSb2S5
_cod_depositor_comments 'Adding full bibliography for 4510254--4510263.cif.'
_cod_original_sg_symbol_H-M P-1
_cod_database_code 4510254

loop_
_symmetry_equiv_pos_as_xyz
'x, y, z'
'-x, -y, -z'

loop_
_atom_site_label
_atom_site_type_symbol
_atom_site_fract_x
_atom_site_fract_y
_atom_site_fract_z
_atom_site_U_iso_or_equiv
_atom_site_adp_type
_atom_site_occupancy
_atom_site_symmetry_multiplicity
_atom_site_calc_flag
_atom_site_refinement_flags
Hg1 Hg 0.32383(6) 0.14812(5) 0.28397(4) 0.03729(15) Uani 1 1 d .
Sb1 Sb 0.07596(9) 0.32005(7) 0.47269(6) 0.02589(17) Uani 1 1 d .
Sb2 Sb 0.20591(8) -0.07549(6) 0.63147(6) 0.02255(17) Uani 1 1 d .
Mn1 Mn 0.2943(2) 0.37911(15) 0.69996(13) 0.0262(3) Uani 1 1 d .
S1 S 0.3471(3) 0.1445(2) 0.5049(2) 0.0244(5) Uani 1 1 d .
S5 S 0.2544(4) 0.4862(3) 0.4939(2) 0.0285(5) Uani 1 1 d .
S2 S 0.0862(3) -0.0100(3) 0.2932(3) 0.0341(6) Uani 1 1 d .
S4 S 0.6487(3) 0.1044(3) 0.2021(2) 0.0275(5) Uani 1 1 d .
S3 S 0.1615(4) 0.3808(3) 0.2603(2) 0.0339(6) Uani 1 1 d .
N4 N 0.5031(12) 0.2228(9) 0.7175(8) 0.0308(19) Uani 1 1 d .
H4C H 0.4552 0.1481 0.7180 0.037 Uiso 1 1 calc R
H4D H 0.5986 0.2485 0.6556 0.037 Uiso 1 1 calc R
N3 N 0.0152(12) 0.2882(9) 0.7800(8) 0.033(2) Uani 1 1 d .
H3C H -0.0700 0.3538 0.7730 0.039 Uiso 1 1 calc R
H3D H -0.0070 0.2382 0.7395 0.039 Uiso 1 1 calc R
N1 N 0.2844(11) 0.2970(8) 0.9076(7) 0.0239(17) Uani 1 1 d .
N2 N 0.3650(15) 0.5557(9) 0.7340(8) 0.037(2) Uani 1 1 d .
H2C H 0.4879 0.5683 0.7122 0.045 Uiso 1 1 calc R
H2D H 0.3103 0.6286 0.6906 0.045 Uiso 1 1 calc R
C4 C 0.0926(15) 0.2661(13) 0.9691(9) 0.037(3) Uani 1 1 d .
H4A H 0.0287 0.3473 0.9736 0.044 Uiso 1 1 calc R
H4B H 0.0896 0.2050 1.0489 0.044 Uiso 1 1 calc R
C2 C 0.3611(16) 0.4028(10) 0.9353(10) 0.035(2) Uani 1 1 d .
H2A H 0.4948 0.3966 0.9199 0.042 Uiso 1 1 calc R
H2B H 0.3178 0.3899 1.0182 0.042 Uiso 1 1 calc R
C5 C 0.4036(16) 0.1756(11) 0.9306(9) 0.034(2) Uani 1 1 d .
H5A H 0.3329 0.0989 0.9400 0.041 Uiso 1 1 calc R
H5B H 0.4463 0.1587 1.0030 0.041 Uiso 1 1 calc R
C6 C 0.5688(15) 0.1949(12) 0.8286(10) 0.036(3) Uani 1 1 d .
H6A H 0.6430 0.2688 0.8216 0.043 Uiso 1 1 calc R
H6B H 0.6451 0.1151 0.8432 0.043 Uiso 1 1 calc R
C1 C 0.3032(18) 0.5384(12) 0.8622(10) 0.041(3) Uani 1 1 d .
H1A H 0.3582 0.6068 0.8789 0.049 Uiso 1 1 calc R
H1B H 0.1700 0.5475 0.8815 0.049 Uiso 1 1 calc R
C3 C -0.0053(16) 0.2038(13) 0.9062(10) 0.041(3) Uani 1 1 d .
H3A H 0.0461 0.1159 0.9125 0.049 Uiso 1 1 calc R
H3B H -0.1353 0.1936 0.9432 0.049 Uiso 1 1 calc R

loop_
_atom_site_aniso_label
_atom_site_aniso_U_11
_atom_site_aniso_U_22
_atom_site_aniso_U_33
_atom_site_aniso_U_23
_atom_site_aniso_U_13
_atom_site_aniso_U_12
Hg1 0.0299(2) 0.0437(3) 0.0429(3) -0.0191(2) -0.00960(19) -0.00136(18)
Sb1 0.0312(4) 0.0246(3) 0.0231(3) -0.0073(3) -0.0085(3) -0.0035(3)
Sb2 0.0223(3) 0.0207(3) 0.0269(3) -0.0101(3) -0.0063(2) -0.0008(2)
Mn1 0.0298(8) 0.0260(8) 0.0252(8) -0.0090(6) -0.0092(6) -0.0036(6)
S1 0.0248(12) 0.0255(12) 0.0217(12) -0.0064(10) -0.0062(9) 0.0007(9)
S5 0.0369(14) 0.0244(12) 0.0280(13) -0.0086(10) -0.0140(10) -0.0026(10)
S2 0.0217(12) 0.0316(14) 0.0520(17) -0.0209(13) -0.0021(11) -0.0029(10)
S4 0.0276(12) 0.0316(13) 0.0243(12) -0.0104(10) -0.0058(10) -0.0020(10)
S3 0.0500(16) 0.0286(14) 0.0265(13) -0.0095(11) -0.0177(12) 0.0079(12)
N4 0.038(5) 0.028(5) 0.028(5) -0.011(4) -0.007(4) -0.006(4)
N3 0.029(5) 0.043(5) 0.029(5) -0.013(4) -0.008(4) -0.009(4)
N1 0.028(4) 0.025(4) 0.020(4) -0.007(3) -0.006(3) -0.005(3)
N2 0.059(6) 0.024(5) 0.030(5) -0.007(4) -0.013(4) -0.003(4)
C4 0.031(6) 0.055(7) 0.022(5) -0.011(5) -0.003(4) -0.006(5)
C2 0.043(6) 0.031(6) 0.036(6) -0.015(5) -0.012(5) -0.002(5)
C5 0.045(6) 0.034(6) 0.027(5) -0.011(5) -0.013(5) 0.001(5)
C6 0.032(6) 0.043(6) 0.044(6) -0.024(5) -0.020(5) 0.008(5)
C1 0.053(7) 0.045(7) 0.036(6) -0.026(6) -0.011(5) 0.000(6)
C3 0.029(6) 0.054(8) 0.039(6) -0.011(6) -0.007(5) -0.015(5)

loop_
_atom_type_symbol
_atom_type_description
_atom_type_scat_dispersion_real
_atom_type_scat_dispersion_imag
_atom_type_scat_source
C C 0.0033 0.0016 'International Tables Vol C Tables 4.2.6.8 and 6.1.1.4'
H H 0.0000 0.0000 'International Tables Vol C Tables 4.2.6.8 and 6.1.1.4'
Hg Hg -2.3894 9.2266 'International Tables Vol C Tables 4.2.6.8 and 6.1.1.4'
Mn Mn 0.3368 0.7283 'International Tables Vol C Tables 4.2.6.8 and 6.1.1.4'
N N 0.0061 0.0033 'International Tables Vol C Tables 4.2.6.8 and 6.1.1.4'
S S 0.1246 0.1234 'International Tables Vol C Tables 4.2.6.8 and 6.1.1.4'
Sb Sb -0.5866 1.5461 'International Tables Vol C Tables 4.2.6.8 and 6.1.1.4'

loop_
_geom_angle_atom_site_label_1
_geom_angle_atom_site_label_2
_geom_angle_atom_site_label_3
_geom_angle
_geom_angle_site_symmetry_1
_geom_angle_site_symmetry_3
S4 Hg1 S2 116.81(10) . .
S4 Hg1 S3 127.61(9) . .
S2 Hg1 S3 107.42(11) . .
S4 Hg1 S1 101.63(8) . .
S2 Hg1 S1 112.59(9) . .
S3 Hg1 S1 85.07(8) . .
S4 Hg1 Sb1 138.30(6) . .
S2 Hg1 Sb1 102.33(8) . .
S3 Hg1 Sb1 42.52(7) . .
S1 Hg1 Sb1 46.83(6) . .
S5 Sb1 S3 98.51(10) . .
S5 Sb1 S1 91.59(11) . .
S3 Sb1 S1 92.23(9) . .
S5 Sb1 Hg1 114.64(9) . .
S3 Sb1 Hg1 47.06(7) . .
S1 Sb1 Hg1 50.06(7) . .
S2 Sb2 S4 97.34(11) 2_556 2_656
S2 Sb2 S1 96.56(10) 2_556 .
S4 Sb2 S1 96.12(10) 2_656 .
N4 Mn1 N2 115.1(4) . .
N4 Mn1 N3 109.7(4) . .
N2 Mn1 N3 119.7(4) . .
N4 Mn1 N1 77.9(3) . .
N2 Mn1 N1 76.6(3) . .
N3 Mn1 N1 75.6(3) . .
N4 Mn1 S5 112.2(2) . .
N2 Mn1 S5 99.8(3) . .
N3 Mn1 S5 98.5(2) . .
N1 Mn1 S5 169.8(2) . .
Sb2 S1 Sb1 107.27(11) . .
Sb2 S1 Hg1 100.79(10) . .
Sb1 S1 Hg1 83.11(7) . .
Sb1 S5 Mn1 101.71(11) . .
Sb2 S2 Hg1 105.44(12) 2_556 .
Sb2 S4 Hg1 101.16(11) 2_656 .
Sb1 S3 Hg1 90.43(9) . .
C6 N4 Mn1 110.0(6) . .
C6 N4 H4C 109.7 . .
Mn1 N4 H4C 109.7 . .
C6 N4 H4D 109.7 . .
Mn1 N4 H4D 109.7 . .
H4C N4 H4D 108.2 . .
C3 N3 Mn1 113.2(6) . .
C3 N3 H3C 108.9 . .
Mn1 N3 H3C 108.9 . .
C3 N3 H3D 108.9 . .
Mn1 N3 H3D 108.9 . .
H3C N3 H3D 107.7 . .
C4 N1 C2 112.2(8) . .
C4 N1 C5 111.9(8) . .
C2 N1 C5 111.1(8) . .
C4 N1 Mn1 108.4(6) . .
C2 N1 Mn1 107.1(6) . .
C5 N1 Mn1 105.9(6) . .
C1 N2 Mn1 111.0(7) . .
C1 N2 H2C 109.4 . .
Mn1 N2 H2C 109.4 . .
C1 N2 H2D 109.4 . .
Mn1 N2 H2D 109.4 . .
H2C N2 H2D 108.0 . .
N1 C4 C3 111.0(9) . .
N1 C4 H4A 109.4 . .
C3 C4 H4A 109.4 . .
N1 C4 H4B 109.4 . .
C3 C4 H4B 109.4 . .
H4A C4 H4B 108.0 . .
N1 C2 C1 110.7(9) . .
N1 C2 H2A 109.5 . .
C1 C2 H2A 109.5 . .
N1 C2 H2B 109.5 . .
C1 C2 H2B 109.5 . .
H2A C2 H2B 108.1 . .
N1 C5 C6 110.0(9) . .
N1 C5 H5A 109.7 . .
C6 C5 H5A 109.7 . .
N1 C5 H5B 109.7 . .
C6 C5 H5B 109.7 . .
H5A C5 H5B 108.2 . .
N4 C6 C5 109.5(8) . .
N4 C6 H6A 109.8 . .
C5 C6 H6A 109.8 . .
N4 C6 H6B 109.8 . .
C5 C6 H6B 109.8 . .
H6A C6 H6B 108.2 . .
C2 C1 N2 109.2(9) . .
C2 C1 H1A 109.8 . .
N2 C1 H1A 109.8 . .
C2 C1 H1B 109.8 . .
N2 C1 H1B 109.8 . .
H1A C1 H1B 108.3 . .
N3 C3 C4 110.7(9) . .
N3 C3 H3A 109.5 . .
C4 C3 H3A 109.5 . .
N3 C3 H3B 109.5 . .
C4 C3 H3B 109.5 . .
H3A C3 H3B 108.1 . .

loop_
_geom_bond_atom_site_label_1
_geom_bond_atom_site_label_2
_geom_bond_distance
_geom_bond_site_symmetry_2
Hg1 S4 2.478(3) .
Hg1 S2 2.504(3) .
Hg1 S3 2.627(3) .
Hg1 S1 2.771(4) .
Hg1 Sb1 3.588(2) .
Sb1 S5 2.425(3) .
Sb1 S3 2.425(4) .
Sb1 S1 2.636(3) .
Sb2 S2 2.409(3) 2_556
Sb2 S4 2.450(3) 2_656
Sb2 S1 2.485(3) .
Mn1 N4 2.172(9) .
Mn1 N2 2.207(9) .
Mn1 N3 2.229(9) .
Mn1 N1 2.394(8) .
Mn1 S5 2.477(4) .
S2 Sb2 2.409(3) 2_556
S4 Sb2 2.450(3) 2_656
N4 C6 1.486(14) .
N4 H4C 0.9000 .
N4 H4D 0.9000 .
N3 C3 1.485(14) .
N3 H3C 0.9000 .
N3 H3D 0.9000 .
N1 C4 1.463(13) .
N1 C2 1.484(13) .
N1 C5 1.489(13) .
N2 C1 1.503(14) .
N2 H2C 0.9000 .
N2 H2D 0.9000 .
C4 C3 1.512(16) .
C4 H4A 0.9700 .
C4 H4B 0.9700 .
C2 C1 1.501(16) .
C2 H2A 0.9700 .
C2 H2B 0.9700 .
C5 C6 1.523(15) .
C5 H5A 0.9700 .
C5 H5B 0.9700 .
C6 H6A 0.9700 .
C6 H6B 0.9700 .
C1 H1A 0.9700 .
C1 H1B 0.9700 .
C3 H3A 0.9700 .
C3 H3B 0.9700 .

loop_
_geom_hbond_atom_site_label_D
_geom_hbond_atom_site_label_H
_geom_hbond_atom_site_label_A
_geom_hbond_distance_DH
_geom_hbond_distance_HA
_geom_hbond_distance_DA
_geom_hbond_angle_DHA
_geom_hbond_site_symmetry_A
N4 H4C S4 0.90 2.65 3.499(10) 158.2 2_656
N4 H4C S1 0.90 2.94 3.479(9) 119.8 .
N4 H4D S5 0.90 2.93 3.589(9) 131.3 2_666
N3 H3C S3 0.90 2.77 3.580(10) 149.8 2_566
N3 H3D S2 0.90 2.75 3.591(10) 156.5 2_556
N2 H2C S3 0.90 2.82 3.657(11) 155.3 2_666

loop_
_geom_torsion_atom_site_label_1
_geom_torsion_atom_site_label_2
_geom_torsion_atom_site_label_3
_geom_torsion_atom_site_label_4
_geom_torsion
_geom_torsion_site_symmetry_1
_geom_torsion_site_symmetry_4
S4 Hg1 Sb1 S5 19.46(12) . .
S2 Hg1 Sb1 S5 179.38(10) . .
S3 Hg1 Sb1 S5 -78.20(13) . .
S1 Hg1 Sb1 S5 69.87(11) . .
S4 Hg1 Sb1 S3 97.66(14) . .
S2 Hg1 Sb1 S3 -102.42(13) . .
S1 Hg1 Sb1 S3 148.07(12) . .
S4 Hg1 Sb1 S1 -50.40(12) . .
S2 Hg1 Sb1 S1 109.52(11) . .
S3 Hg1 Sb1 S1 -148.07(12) . .
S2 Sb2 S1 Sb1 -18.44(11) 2_556 .
S4 Sb2 S1 Sb1 -116.59(10) 2_656 .
S2 Sb2 S1 Hg1 -104.51(10) 2_556 .
S4 Sb2 S1 Hg1 157.34(8) 2_656 .
S5 Sb1 S1 Sb2 139.41(11) . .
S3 Sb1 S1 Sb2 -122.00(10) . .
Hg1 Sb1 S1 Sb2 -99.20(11) . .
S5 Sb1 S1 Hg1 -121.38(8) . .
S3 Sb1 S1 Hg1 -22.80(9) . .
S4 Hg1 S1 Sb2 -105.21(10) . .
S2 Hg1 S1 Sb2 20.54(10) . .
S3 Hg1 S1 Sb2 127.37(11) . .
Sb1 Hg1 S1 Sb2 106.34(11) . .
S4 Hg1 S1 Sb1 148.44(8) . .
S2 Hg1 S1 Sb1 -85.80(11) . .
S3 Hg1 S1 Sb1 21.03(8) . .
S3 Sb1 S5 Mn1 -155.84(10) . .
S1 Sb1 S5 Mn1 -63.35(10) . .
Hg1 Sb1 S5 Mn1 -109.41(10) . .
N4 Mn1 S5 Sb1 76.7(3) . .
N2 Mn1 S5 Sb1 -160.9(3) . .
N3 Mn1 S5 Sb1 -38.6(3) . .
N1 Mn1 S5 Sb1 -92.6(12) . .
S4 Hg1 S2 Sb2 -177.38(9) . 2_556
S3 Hg1 S2 Sb2 -26.32(14) . 2_556
S1 Hg1 S2 Sb2 65.56(13) . 2_556
Sb1 Hg1 S2 Sb2 17.45(11) . 2_556
S2 Hg1 S4 Sb2 -120.82(11) . 2_656
S3 Hg1 S4 Sb2 94.82(11) . 2_656
S1 Hg1 S4 Sb2 2.09(10) . 2_656
Sb1 Hg1 S4 Sb2 37.10(14) . 2_656
S5 Sb1 S3 Hg1 115.89(11) . .
S1 Sb1 S3 Hg1 23.94(9) . .
S4 Hg1 S3 Sb1 -123.67(10) . .
S2 Hg1 S3 Sb1 89.36(11) . .
S1 Hg1 S3 Sb1 -22.78(9) . .
N2 Mn1 N4 C6 47.1(8) . .
N3 Mn1 N4 C6 -91.3(7) . .
N1 Mn1 N4 C6 -21.6(7) . .
S5 Mn1 N4 C6 160.3(6) . .
N4 Mn1 N3 C3 58.0(8) . .
N2 Mn1 N3 C3 -78.3(9) . .
N1 Mn1 N3 C3 -13.2(8) . .
S5 Mn1 N3 C3 175.2(7) . .
N4 Mn1 N1 C4 -128.4(7) . .
N2 Mn1 N1 C4 111.8(7) . .
N3 Mn1 N1 C4 -14.2(7) . .
S5 Mn1 N1 C4 41.5(16) . .
N4 Mn1 N1 C2 110.4(6) . .
N2 Mn1 N1 C2 -9.4(6) . .
N3 Mn1 N1 C2 -135.4(7) . .
S5 Mn1 N1 C2 -79.7(14) . .
N4 Mn1 N1 C5 -8.2(6) . .
N2 Mn1 N1 C5 -128.0(7) . .
N3 Mn1 N1 C5 106.0(7) . .
S5 Mn1 N1 C5 161.7(10) . .
N4 Mn1 N2 C1 -89.2(8) . .
N3 Mn1 N2 C1 44.8(9) . .
N1 Mn1 N2 C1 -19.7(7) . .
S5 Mn1 N2 C1 150.6(7) . .
C2 N1 C4 C3 157.1(9) . .
C5 N1 C4 C3 -77.4(11) . .
Mn1 N1 C4 C3 39.0(11) . .
C4 N1 C2 C1 -81.4(11) . .
C5 N1 C2 C1 152.7(9) . .
Mn1 N1 C2 C1 37.4(10) . .
C4 N1 C5 C6 154.0(9) . .
C2 N1 C5 C6 -79.9(10) . .
Mn1 N1 C5 C6 36.1(9) . .
Mn1 N4 C6 C5 49.4(10) . .
N1 C5 C6 N4 -58.5(11) . .
N1 C2 C1 N2 -57.2(12) . .
Mn1 N2 C1 C2 47.0(11) . .
Mn1 N3 C3 C4 38.8(12) . .
N1 C4 C3 N3 -52.7(13) . .
